data_4333025
loop_
_publ_author_name
'Yang, Lei'
'Houser, Robert P.'

_publ_section_title
;
 Copper(I) Coordination Chemistry of (Pyridylmethyl)amide Ligands
;
_journal_issue 23
_journal_name_full 'Inorganic Chemistry'
_journal_page_first 9416
_journal_page_last 9422
_journal_paper_doi 10.1021/ic0612810
_journal_volume 45
_journal_year 2006
_chemical_formula_moiety 'C22 H32 Cl Cu N4 O2'
_chemical_formula_sum 'C22 H32 Cl Cu N4 O2'
_chemical_formula_weight 483.51
_chemical_name_systematic
; 
 ? 
;
_space_group_IT_number 13
_symmetry_cell_setting monoclinic
_symmetry_space_group_name_Hall '-P 2yc'
_symmetry_space_group_name_H-M 'P 1 2/c 1'
_atom_sites_solution_hydrogens geom
_atom_sites_solution_primary direct
_atom_sites_solution_secondary difmap
_cell_angle_alpha 90.00
_cell_angle_beta 107.754(5)
_cell_angle_gamma 90.00
_cell_formula_units_Z 2
_cell_length_a 11.162(3)
_cell_length_b 7.3381(16)
_cell_length_c 15.441(3)
_cell_measurement_reflns_used 6217
_cell_measurement_temperature 100(2)
_cell_measurement_theta_max 28.34
_cell_measurement_theta_min 2.64
_cell_volume 1204.5(5)
_computing_cell_refinement 'Bruker SMART'
_computing_data_collection 'Bruker SMART'
_computing_data_reduction 'Bruker SAINT'
_computing_molecular_graphics 'SHELXTL (Sheldrick, 2000)'
_computing_publication_material 'SHELXTL (Sheldrick, 2000)'
_computing_structure_refinement 'SHELXTL (Sheldrick, 2000)'
_computing_structure_solution 'SHELXTL (Sheldrick, 2000)'
_diffrn_ambient_temperature 100(2)
_diffrn_measured_fraction_theta_full 0.998
_diffrn_measured_fraction_theta_max 0.998
_diffrn_measurement_device_type 'CCD Bruker APEX'
_diffrn_measurement_method '\w scans'
_diffrn_radiation_monochromator graphite
_diffrn_radiation_source 'fine-focus sealed tube'
_diffrn_radiation_type MoK\a
_diffrn_radiation_wavelength 0.71073
_diffrn_reflns_av_R_equivalents 0.0161
_diffrn_reflns_av_sigmaI/netI 0.0157
_diffrn_reflns_limit_h_max 13
_diffrn_reflns_limit_h_min -13
_diffrn_reflns_limit_k_max 9
_diffrn_reflns_limit_k_min -9
_diffrn_reflns_limit_l_max 19
_diffrn_reflns_limit_l_min -19
_diffrn_reflns_number 9069
_diffrn_reflns_theta_full 26.00
_diffrn_reflns_theta_max 26.00
_diffrn_reflns_theta_min 2.77
_diffrn_standards_number 0
_exptl_absorpt_coefficient_mu 1.042
_exptl_absorpt_correction_T_max 0.8679
_exptl_absorpt_correction_T_min 0.6929
_exptl_absorpt_correction_type multi-scan
_exptl_absorpt_process_details 'SADABS (Sheldrick, 2002)'
_exptl_crystal_colour light
_exptl_crystal_density_diffrn 1.333
_exptl_crystal_density_method 'not measured'
_exptl_crystal_description prism
_exptl_crystal_F_000 508
_exptl_crystal_size_max 0.38
_exptl_crystal_size_mid 0.17
_exptl_crystal_size_min 0.14
_refine_diff_density_max 0.570
_refine_diff_density_min -0.759
_refine_diff_density_rms 0.054
_refine_ls_extinction_method none
_refine_ls_goodness_of_fit_ref 1.001
_refine_ls_hydrogen_treatment mixed
_refine_ls_matrix_type full
_refine_ls_number_parameters 140
_refine_ls_number_reflns 2359
_refine_ls_number_restraints 0
_refine_ls_restrained_S_all 1.001
_refine_ls_R_factor_all 0.0310
_refine_ls_R_factor_gt 0.0300
_refine_ls_shift/su_max 0.001
_refine_ls_shift/su_mean 0.000
_refine_ls_structure_factor_coef Fsqd
_refine_ls_weighting_details 'calc w=1/[\s^2^(Fo^2^)+(0.0400P)^2^+1.3000P] where P=(Fo^2^+2Fc^2^)/3'
_refine_ls_weighting_scheme calc
_refine_ls_wR_factor_gt 0.0791
_refine_ls_wR_factor_ref 0.0799
_reflns_number_gt 2271
_reflns_number_total 2359
_reflns_threshold_expression I>2\s(I)
_cod_data_source_file ic0612810sup1.cif
_cod_data_source_block bh5106n_(Complex_5)
_cod_depositor_comments
;
The following automatic conversions were performed:

'_symmetry_cell_setting' value 'Monoclinic' changed to 'monoclinic'
according to /home/saulius/struct/CIF-dictionaries/cif_core.dic
dictionary named 'cif_core.dic' version 2.4.2 from 2011-04-26.

Automatic conversion script
Id: cif_fix_values 1891 2012-01-12 08:04:46Z andrius 
;
_cod_original_sg_symbol_H-M P2/c
_cod_database_code 4333025

loop_
_symmetry_equiv_pos_as_xyz
'x, y, z'
'-x, y, -z+1/2'
'-x, -y, -z'
'x, -y, z-1/2'

loop_
_atom_site_label
_atom_site_type_symbol
_atom_site_fract_x
_atom_site_fract_y
_atom_site_fract_z
_atom_site_U_iso_or_equiv
_atom_site_adp_type
_atom_site_occupancy
_atom_site_symmetry_multiplicity
_atom_site_calc_flag
_atom_site_refinement_flags
Cu1 Cu 0.0000 0.60709(4) 0.2500 0.01963(11) Uani 1 2 d S
Cl1 Cl 0.0000 0.92134(9) 0.2500 0.0531(3) Uani 1 2 d S
N1 N 0.17508(13) 0.5274(2) 0.28969(9) 0.0176(3) Uani 1 1 d .
C2 C 0.25424(18) 0.6138(2) 0.36172(12) 0.0222(4) Uani 1 1 d .
H2 H 0.2217 0.7078 0.3904 0.027 Uiso 1 1 calc R
C3 C 0.38027(18) 0.5714(3) 0.39550(12) 0.0251(4) Uani 1 1 d .
H3 H 0.4333 0.6356 0.4462 0.030 Uiso 1 1 calc R
C4 C 0.42835(17) 0.4339(3) 0.35432(12) 0.0237(4) Uani 1 1 d .
H4 H 0.5148 0.4017 0.3763 0.028 Uiso 1 1 calc R
C5 C 0.34776(16) 0.3441(3) 0.28044(12) 0.0203(4) Uani 1 1 d .
H5 H 0.3784 0.2489 0.2512 0.024 Uiso 1 1 calc R
C6 C 0.22200(16) 0.3942(2) 0.24936(11) 0.0168(3) Uani 1 1 d .
C7 C 0.12947(16) 0.3091(3) 0.16674(12) 0.0223(4) Uani 1 1 d .
H7A H 0.0464 0.3016 0.1772 0.027 Uiso 1 1 calc R
H7B H 0.1204 0.3904 0.1139 0.027 Uiso 1 1 calc R
N8 N 0.16371(15) 0.1294(2) 0.14410(11) 0.0215(3) Uani 1 1 d .
H8 H 0.136(2) 0.046(3) 0.1638(15) 0.026 Uiso 1 1 d .
C9 C 0.23283(18) 0.1038(2) 0.08706(12) 0.0221(4) Uani 1 1 d .
O10 O 0.27838(14) 0.23280(19) 0.05739(9) 0.0295(3) Uani 1 1 d .
C11 C 0.2539(2) -0.0953(3) 0.06476(13) 0.0264(4) Uani 1 1 d .
C12 C 0.3441(3) -0.1824(4) 0.14905(17) 0.0482(6) Uani 1 1 d .
H12A H 0.3579 -0.3101 0.1363 0.072 Uiso 1 1 d R
H12B H 0.3079 -0.1760 0.1994 0.072 Uiso 1 1 d R
H12C H 0.4245 -0.1170 0.1658 0.072 Uiso 1 1 d R
C13 C 0.1310(3) -0.2046(4) 0.0409(3) 0.0675(10) Uani 1 1 d .
H13A H 0.1473 -0.3307 0.0267 0.101 Uiso 1 1 d R
H13B H 0.0694 -0.1497 -0.0121 0.101 Uiso 1 1 d R
H13C H 0.0976 -0.2034 0.0927 0.101 Uiso 1 1 d R
C14 C 0.3094(4) -0.1008(4) -0.0131(2) 0.0802(13) Uani 1 1 d .
H14A H 0.3853 -0.0252 0.0018 0.120 Uiso 1 1 d R
H14B H 0.2477 -0.0540 -0.0683 0.120 Uiso 1 1 d R
H14C H 0.3311 -0.2267 -0.0232 0.120 Uiso 1 1 d R

loop_
_atom_site_aniso_label
_atom_site_aniso_U_11
_atom_site_aniso_U_22
_atom_site_aniso_U_33
_atom_site_aniso_U_23
_atom_site_aniso_U_13
_atom_site_aniso_U_12
Cu1 0.01821(17) 0.01584(17) 0.02864(19) 0.000 0.01280(13) 0.000
Cl1 0.0434(5) 0.0139(3) 0.1242(9) 0.000 0.0587(5) 0.000
N1 0.0186(7) 0.0165(7) 0.0198(7) -0.0016(6) 0.0091(5) -0.0028(6)
C2 0.0296(10) 0.0194(9) 0.0185(8) -0.0034(7) 0.0087(7) -0.0044(7)
C3 0.0274(9) 0.0272(9) 0.0173(8) -0.0005(7) 0.0015(7) -0.0090(8)
C4 0.0178(8) 0.0315(10) 0.0208(8) 0.0053(7) 0.0042(7) -0.0041(7)
C5 0.0176(8) 0.0253(9) 0.0199(8) 0.0007(7) 0.0083(6) 0.0007(7)
C6 0.0172(8) 0.0177(8) 0.0174(8) -0.0006(6) 0.0080(6) -0.0024(6)
C7 0.0179(8) 0.0206(9) 0.0257(9) -0.0079(7) 0.0026(7) 0.0019(7)
N8 0.0240(8) 0.0175(7) 0.0235(8) -0.0048(6) 0.0080(6) 0.0009(6)
C9 0.0256(9) 0.0240(10) 0.0141(8) -0.0007(7) 0.0022(7) 0.0069(7)
O10 0.0410(8) 0.0276(7) 0.0223(6) 0.0026(5) 0.0133(6) 0.0043(6)
C11 0.0338(11) 0.0244(10) 0.0203(9) -0.0021(7) 0.0071(8) 0.0119(8)
C12 0.0555(15) 0.0410(13) 0.0399(13) 0.0032(11) 0.0024(11) 0.0262(12)
C13 0.0407(14) 0.0412(14) 0.106(2) -0.0482(16) -0.0003(15) 0.0056(12)
C14 0.171(4) 0.0382(15) 0.0640(19) 0.0073(13) 0.085(2) 0.0331(18)

loop_
_atom_type_symbol
_atom_type_description
_atom_type_scat_dispersion_real
_atom_type_scat_dispersion_imag
_atom_type_scat_source
C C 0.0033 0.0016 'International Tables Vol C Tables 4.2.6.8 and 6.1.1.4'
H H 0.0000 0.0000 'International Tables Vol C Tables 4.2.6.8 and 6.1.1.4'
N N 0.0061 0.0033 'International Tables Vol C Tables 4.2.6.8 and 6.1.1.4'
O O 0.0106 0.0060 'International Tables Vol C Tables 4.2.6.8 and 6.1.1.4'
Cl Cl 0.1484 0.1585 'International Tables Vol C Tables 4.2.6.8 and 6.1.1.4'
Cu Cu 0.3201 1.2651 'International Tables Vol C Tables 4.2.6.8 and 6.1.1.4'

loop_
_geom_angle_atom_site_label_1
_geom_angle_atom_site_label_2
_geom_angle_atom_site_label_3
_geom_angle
_geom_angle_site_symmetry_1
_geom_angle_site_symmetry_3
N1 Cu1 N1 145.12(9) . 2
N1 Cu1 Cl1 107.44(4) . .
N1 Cu1 Cl1 107.44(4) 2 .
C6 N1 C2 118.20(15) . .
C6 N1 Cu1 124.43(12) . .
C2 N1 Cu1 117.37(12) . .
N1 C2 C3 122.85(17) . .
N1 C2 H2 118.6 . .
C3 C2 H2 118.6 . .
C2 C3 C4 118.94(16) . .
C2 C3 H3 120.5 . .
C4 C3 H3 120.5 . .
C5 C4 C3 118.64(17) . .
C5 C4 H4 120.7 . .
C3 C4 H4 120.7 . .
C4 C5 C6 119.58(17) . .
C4 C5 H5 120.2 . .
C6 C5 H5 120.2 . .
N1 C6 C5 121.79(15) . .
N1 C6 C7 115.35(15) . .
C5 C6 C7 122.83(15) . .
N8 C7 C6 114.73(14) . .
N8 C7 H7A 108.6 . .
C6 C7 H7A 108.6 . .
N8 C7 H7B 108.6 . .
C6 C7 H7B 108.6 . .
H7A C7 H7B 107.6 . .
C9 N8 C7 122.08(16) . .
C9 N8 H8 121.0(17) . .
C7 N8 H8 116.8(17) . .
O10 C9 N8 121.35(17) . .
O10 C9 C11 122.74(17) . .
N8 C9 C11 115.88(17) . .
C14 C11 C12 110.2(2) . .
C14 C11 C13 110.4(2) . .
C12 C11 C13 107.2(2) . .
C14 C11 C9 109.38(18) . .
C12 C11 C9 108.32(16) . .
C13 C11 C9 111.35(17) . .
C11 C12 H12A 109.5 . .
C11 C12 H12B 109.5 . .
H12A C12 H12B 109.5 . .
C11 C12 H12C 109.5 . .
H12A C12 H12C 109.5 . .
H12B C12 H12C 109.5 . .
C11 C13 H13A 109.5 . .
C11 C13 H13B 109.5 . .
H13A C13 H13B 109.5 . .
C11 C13 H13C 109.5 . .
H13A C13 H13C 109.5 . .
H13B C13 H13C 109.5 . .
C11 C14 H14A 109.5 . .
C11 C14 H14B 109.5 . .
H14A C14 H14B 109.5 . .
C11 C14 H14C 109.5 . .
H14A C14 H14C 109.5 . .
H14B C14 H14C 109.5 . .

loop_
_geom_bond_atom_site_label_1
_geom_bond_atom_site_label_2
_geom_bond_distance
_geom_bond_site_symmetry_2
Cu1 N1 1.9509(15) .
Cu1 N1 1.9509(15) 2
Cu1 Cl1 2.3060(9) .
N1 C6 1.348(2) .
N1 C2 1.349(2) .
C2 C3 1.378(3) .
C2 H2 0.9500 .
C3 C4 1.386(3) .
C3 H3 0.9500 .
C4 C5 1.385(3) .
C4 H4 0.9500 .
C5 C6 1.387(2) .
C5 H5 0.9500 .
C6 C7 1.510(2) .
C7 N8 1.445(2) .
C7 H7A 0.9900 .
C7 H7B 0.9900 .
N8 C9 1.349(2) .
N8 H8 0.79(2) .
C9 O10 1.228(2) .
C9 C11 1.535(2) .
C11 C14 1.511(3) .
C11 C12 1.522(3) .
C11 C13 1.535(3) .
C12 H12A 0.9800 .
C12 H12B 0.9800 .
C12 H12C 0.9800 .
C13 H13A 0.9800 .
C13 H13B 0.9800 .
C13 H13C 0.9800 .
C14 H14A 0.9800 .
C14 H14B 0.9800 .
C14 H14C 0.9800 .

loop_
_geom_hbond_atom_site_label_D
_geom_hbond_atom_site_label_H
_geom_hbond_atom_site_label_A
_geom_hbond_distance_DH
_geom_hbond_distance_HA
_geom_hbond_distance_DA
_geom_hbond_angle_DHA
_geom_hbond_site_symmetry_A
N8 H8 Cl1 0.79(2) 2.48(2) 3.1884(18) 151(2) 1_545

loop_
_geom_torsion_atom_site_label_1
_geom_torsion_atom_site_label_2
_geom_torsion_atom_site_label_3
_geom_torsion_atom_site_label_4
_geom_torsion
_geom_torsion_site_symmetry_1
N1 Cu1 N1 C6 45.05(12) 2
Cl1 Cu1 N1 C6 -134.95(12) .
N1 Cu1 N1 C2 -135.81(13) 2
Cl1 Cu1 N1 C2 44.19(13) .
C6 N1 C2 C3 0.0(3) .
Cu1 N1 C2 C3 -179.22(14) .
N1 C2 C3 C4 -0.3(3) .
C2 C3 C4 C5 0.1(3) .
C3 C4 C5 C6 0.3(3) .
C2 N1 C6 C5 0.5(2) .
Cu1 N1 C6 C5 179.62(12) .
C2 N1 C6 C7 -177.44(15) .
Cu1 N1 C6 C7 1.7(2) .
C4 C5 C6 N1 -0.6(3) .
C4 C5 C6 C7 177.13(17) .
N1 C6 C7 N8 -158.39(15) .
C5 C6 C7 N8 23.7(2) .
C6 C7 N8 C9 -90.5(2) .
C7 N8 C9 O10 5.9(3) .
C7 N8 C9 C11 -176.05(15) .
O10 C9 C11 C14 -13.2(3) .
N8 C9 C11 C14 168.8(2) .
O10 C9 C11 C12 106.9(2) .
N8 C9 C11 C12 -71.1(2) .
O10 C9 C11 C13 -135.5(2) .
N8 C9 C11 C13 46.5(3) .
